data_4001381
loop_
_publ_author_name
'Chandler, Brett D.'
'Yu, Joanne O.'
'Cramb, David T.'
'Shimizu, George K. H.'

_publ_section_title
;
 Series of Lanthanide-Alkali Metal-Organic Frameworks Exhibiting
 Luminescence and Permanent Microporosity
;
_journal_issue 18
_journal_name_full 'Chemistry of Materials'
_journal_page_first 4467
_journal_paper_doi 10.1021/cm070930i
_journal_volume 19
_journal_year 2007
_chemical_formula_moiety 'C40 H24 Cl Eu N8 Na6 O38 S8, 0.5(O6), 0.5(O2), 3.6(O), 2.4(O)'
_chemical_formula_sum 'C40 H24 Cl Eu N8 Na6 O48 S8'
_chemical_formula_weight 1966.59
_chemical_name_common
;
catena-(tetrakis(4,4'-Disulfo-2,2'-bipyridine N,N'-dioxide)-
di-aqua-hexa-sodium-europium chloride clathrate hydrate)
;
_chemical_name_systematic
;        
catena-(tetrakis(4,4'-Disulfo-2,2'-bipyridine N,N'-dioxide)-
di-aqua-hexa-sodium-europium chloride clathrate hydrate)
;
_space_group_IT_number 81
_symmetry_cell_setting tetragonal
_symmetry_Int_Tables_number 81
_symmetry_space_group_name_Hall 'P -4'
_symmetry_space_group_name_H-M 'P -4'
_atom_sites_solution_hydrogens geom
_atom_sites_solution_primary direct
_atom_sites_solution_secondary difmap
_audit_creation_method SHELXL-97
_cell_angle_alpha 90.000
_cell_angle_beta 90.000
_cell_angle_gamma 90.000
_cell_formula_units_Z 1
_cell_length_a 12.265(5)
_cell_length_b 12.265(5)
_cell_length_c 12.421(5)
_cell_measurement_reflns_used 2232
_cell_measurement_temperature 123(2)
_cell_measurement_theta_max 27.485
_cell_measurement_theta_min 0.998
_cell_volume 1868.5(13)
_computing_cell_refinement 'HKL Scalepack (Otwinowski & Minor 1997)'
_computing_data_collection 'Collect (Nonius BV, 1997-2000)'
_computing_data_reduction 'HKL Denzo and Scalepack'
_computing_structure_refinement 'SHELXL-97 (Sheldrick, 1997)'
_computing_structure_solution 'SHELXS-97 (Sheldrick, 1990)'
_diffrn_ambient_temperature 123(2)
_diffrn_detector_area_resol_mean 9
_diffrn_measured_fraction_theta_full 0.996
_diffrn_measured_fraction_theta_max 0.996
_diffrn_measurement_device_type KappaCCD
_diffrn_measurement_method 'CCD rotation images, thick slices'
_diffrn_radiation_monochromator graphite
_diffrn_radiation_probe x-ray
_diffrn_radiation_type MoK\a
_diffrn_radiation_wavelength 0.71069
_diffrn_reflns_av_R_equivalents 0.0326
_diffrn_reflns_av_sigmaI/netI 0.0386
_diffrn_reflns_limit_h_max 15
_diffrn_reflns_limit_h_min -15
_diffrn_reflns_limit_k_max 11
_diffrn_reflns_limit_k_min -11
_diffrn_reflns_limit_l_max 14
_diffrn_reflns_limit_l_min -16
_diffrn_reflns_number 4231
_diffrn_reflns_theta_full 27.48
_diffrn_reflns_theta_max 27.48
_diffrn_reflns_theta_min 3.68
_diffrn_source 'fine-focus sealed tube'
_exptl_absorpt_coefficient_mu 1.243
_exptl_absorpt_correction_type none
_exptl_crystal_colour Yellow
_exptl_crystal_density_diffrn 1.748
_exptl_crystal_density_method 'not measured'
_exptl_crystal_description Block
_exptl_crystal_F_000 978
_exptl_crystal_size_max 0.278
_exptl_crystal_size_mid 0.033
_exptl_crystal_size_min 0.0278
_refine_diff_density_max 1.191
_refine_diff_density_min -0.883
_refine_diff_density_rms 0.149
_refine_ls_abs_structure_details 'Flack H D (1983), 1981 Friedel Pairs'
_refine_ls_abs_structure_Flack 0.499(16)
_refine_ls_extinction_coef 0.0147(18)
_refine_ls_extinction_expression Fc^*^=kFc[1+0.001xFc^2^\l^3^/sin(2\q)]^-1/4^
_refine_ls_extinction_method SHELXL
_refine_ls_goodness_of_fit_ref 1.055
_refine_ls_hydrogen_treatment constr
_refine_ls_matrix_type full
_refine_ls_number_parameters 246
_refine_ls_number_reflns 4220
_refine_ls_number_restraints 0
_refine_ls_restrained_S_all 1.055
_refine_ls_R_factor_all 0.0610
_refine_ls_R_factor_gt 0.0554
_refine_ls_shift/su_max 0.000
_refine_ls_shift/su_mean 0.000
_refine_ls_structure_factor_coef Fsqd
_refine_ls_weighting_details 'calc w=1/[\s^2^(Fo^2^)+(0.0869P)^2^+7.4367P] where P=(Fo^2^+2Fc^2^)/3'
_refine_ls_weighting_scheme calc
_refine_ls_wR_factor_gt 0.1426
_refine_ls_wR_factor_ref 0.1482
_reflns_number_gt 3974
_reflns_number_total 4220
_reflns_threshold_expression >2sigma(I)
_cod_data_source_file cm070930isi20070403_025728.cif
_cod_data_source_block import
_cod_database_code 4001381

loop_
_symmetry_equiv_pos_as_xyz
'x, y, z'
'-x, -y, z'
'y, -x, -z'
'-y, x, -z'

loop_
_atom_site_label
_atom_site_type_symbol
_atom_site_fract_x
_atom_site_fract_y
_atom_site_fract_z
_atom_site_U_iso_or_equiv
_atom_site_adp_type
_atom_site_occupancy
_atom_site_symmetry_multiplicity
_atom_site_calc_flag
_atom_site_refinement_flags
C1 C 0.1321(5) 0.7647(6) 0.1806(6) 0.0269(13) Uani 1 1 d .
H1 H 0.1072 0.7199 0.1232 0.032 Uiso 1 1 calc R
C2 C 0.1368(6) 0.7232(6) 0.2820(6) 0.0281(14) Uani 1 1 d .
H2 H 0.1171 0.6494 0.2950 0.034 Uiso 1 1 calc R
C3 C 0.1709(5) 0.7898(5) 0.3673(5) 0.0239(13) Uani 1 1 d .
C4 C 0.1997(5) 0.8975(5) 0.3456(5) 0.0224(12) Uani 1 1 d .
H4 H 0.2221 0.9445 0.4022 0.027 Uiso 1 1 calc R
C5 C 0.1952(5) 0.9352(5) 0.2406(5) 0.0212(12) Uani 1 1 d .
C6 C 0.2366(5) 1.0444(5) 0.2133(5) 0.0208(12) Uani 1 1 d .
C7 C 0.3432(5) 1.0737(5) 0.2390(5) 0.0223(12) Uani 1 1 d .
H7 H 0.3915 1.0204 0.2674 0.027 Uiso 1 1 calc R
C8 C 0.3795(5) 1.1789(5) 0.2237(5) 0.0247(13) Uani 1 1 d .
C9 C 0.3091(6) 1.2538(5) 0.1773(6) 0.0273(14) Uani 1 1 d .
H9 H 0.3337 1.3255 0.1618 0.033 Uiso 1 1 calc R
C10 C 0.2029(5) 1.2239(5) 0.1535(6) 0.0263(13) Uani 1 1 d .
H10 H 0.1544 1.2764 0.1239 0.032 Uiso 1 1 calc R
N1 N 0.1620(4) 0.8682(4) 0.1605(4) 0.0193(10) Uani 1 1 d .
N2 N 0.1675(5) 1.1219(5) 0.1717(4) 0.0205(11) Uani 1 1 d .
O1 O 0.1574(4) 0.9048(4) 0.0602(3) 0.0219(9) Uani 1 1 d .
O2 O 0.0661(3) 1.0967(4) 0.1548(4) 0.0223(9) Uani 1 1 d .
O3 O 0.0859(4) 0.6698(4) 0.5132(5) 0.0346(12) Uani 1 1 d .
O4 O 0.1898(5) 0.8279(4) 0.5715(4) 0.0348(11) Uani 1 1 d .
O5 O 0.2822(4) 0.6697(4) 0.4980(7) 0.0409(11) Uani 1 1 d .
O6 O 0.5410(4) 1.1407(5) 0.3495(4) 0.0346(12) Uani 1 1 d .
O7 O 0.5091(5) 1.3249(5) 0.2960(8) 0.064(3) Uani 1 1 d .
O8 O 0.5824(4) 1.1952(6) 0.1682(5) 0.0473(15) Uani 1 1 d .
S1 S 0.18276(11) 0.73529(10) 0.4997(2) 0.0254(3) Uani 1 1 d .
S2 S 0.51489(13) 1.21272(13) 0.26130(15) 0.0282(4) Uani 1 1 d .
Eu1 Eu 0.0000 1.0000 0.0000 0.01796(18) Uani 1 4 d S
Na1 Na 0.0000 0.5000 0.5120(5) 0.0471(12) Uani 1 2 d S
Na2 Na 0.4711(3) 0.7276(5) 0.5092(7) 0.0972(18) Uani 1 1 d .
O1S O -0.1160(7) 0.5844(6) 0.3845(6) 0.0562(17) Uani 1 1 d .
O2A O 1.0000 0.5000 0.177(3) 0.086(5) Uiso 0.50 2 d SP
O2B O 0.9413(16) 0.5309(17) 0.1737(18) 0.086(5) Uiso 0.50 1 d P
O3A O 0.5108(11) 0.3477(11) 0.6790(11) 0.042(3) Uiso 0.50 1 d P
O3B O 0.5000 0.5000 0.6925(15) 0.061(4) Uiso 0.50 2 d SP
O4S O 0.5126(19) 0.1768(19) 0.9504(18) 0.186(9) Uiso 0.90 1 d P
O5S O 0.648(2) 0.451(2) 0.140(2) 0.140(8) Uiso 0.60 1 d P
Cl1 Cl 0.5000 0.5000 0.5000 0.41(2) Uani 1 4 d S

loop_
_atom_site_aniso_label
_atom_site_aniso_U_11
_atom_site_aniso_U_22
_atom_site_aniso_U_33
_atom_site_aniso_U_23
_atom_site_aniso_U_13
_atom_site_aniso_U_12
C1 0.024(3) 0.026(3) 0.030(4) 0.000(3) -0.004(3) -0.003(3)
C2 0.030(3) 0.025(3) 0.030(3) 0.005(3) -0.004(3) -0.003(3)
C3 0.022(3) 0.025(3) 0.025(3) 0.002(2) 0.002(2) 0.000(2)
C4 0.026(3) 0.024(3) 0.017(3) 0.002(2) 0.003(2) 0.000(2)
C5 0.021(3) 0.024(3) 0.019(3) -0.001(2) -0.001(2) 0.000(2)
C6 0.026(3) 0.022(3) 0.015(3) -0.002(2) -0.001(2) 0.001(2)
C7 0.021(3) 0.021(3) 0.025(3) -0.004(2) 0.001(2) 0.001(2)
C8 0.022(3) 0.026(3) 0.026(3) -0.001(3) 0.006(3) -0.001(2)
C9 0.028(3) 0.021(3) 0.032(4) 0.001(3) 0.002(3) -0.003(2)
C10 0.027(3) 0.023(3) 0.029(3) 0.003(3) -0.002(3) 0.005(3)
N1 0.020(2) 0.021(3) 0.016(3) 0.002(2) 0.000(2) 0.002(2)
N2 0.022(3) 0.026(3) 0.013(2) 0.002(2) -0.001(2) -0.003(2)
O1 0.024(2) 0.026(2) 0.016(2) 0.0018(17) 0.0010(16) 0.0014(17)
O2 0.019(2) 0.026(2) 0.022(2) -0.0027(17) -0.0020(17) -0.0014(17)
O3 0.044(3) 0.028(2) 0.031(3) 0.006(2) 0.011(3) -0.0056(18)
O4 0.044(3) 0.034(3) 0.026(3) 0.001(2) 0.004(2) -0.001(2)
O5 0.045(3) 0.046(3) 0.032(2) 0.007(4) 0.007(4) 0.017(2)
O6 0.021(2) 0.053(3) 0.030(3) -0.001(2) -0.003(2) -0.005(2)
O7 0.030(3) 0.026(3) 0.135(8) -0.029(4) -0.018(4) -0.002(2)
O8 0.024(2) 0.077(4) 0.041(3) 0.011(3) 0.009(2) 0.003(3)
S1 0.0314(7) 0.0246(6) 0.0203(6) 0.0054(10) 0.0032(10) 0.0024(5)
S2 0.0194(7) 0.0242(8) 0.0410(10) -0.0040(7) 0.0022(6) -0.0041(6)
Eu1 0.0194(2) 0.0194(2) 0.0150(3) 0.000 0.000 0.000
Na1 0.086(3) 0.0236(17) 0.032(3) 0.000 0.000 -0.0079(18)
Na2 0.046(2) 0.150(5) 0.096(4) 0.040(5) -0.005(3) -0.008(2)
O1S 0.082(5) 0.044(4) 0.042(4) -0.004(3) 0.001(3) 0.010(3)
Cl1 0.40(3) 0.40(3) 0.41(5) 0.000 0.000 0.000

loop_
_atom_type_symbol
_atom_type_description
_atom_type_scat_dispersion_real
_atom_type_scat_dispersion_imag
_atom_type_scat_source
C C 0.0033 0.0016 'International Tables Vol C Tables 4.2.6.8 and 6.1.1.4'
H H 0.0000 0.0000 'International Tables Vol C Tables 4.2.6.8 and 6.1.1.4'
N N 0.0061 0.0033 'International Tables Vol C Tables 4.2.6.8 and 6.1.1.4'
O O 0.0106 0.0060 'International Tables Vol C Tables 4.2.6.8 and 6.1.1.4'
Na Na 0.0362 0.0249 'International Tables Vol C Tables 4.2.6.8 and 6.1.1.4'
S S 0.1246 0.1234 'International Tables Vol C Tables 4.2.6.8 and 6.1.1.4'
Eu Eu -0.1578 3.6682 'International Tables Vol C Tables 4.2.6.8 and 6.1.1.4'
Cl Cl 0.1484 0.1585 'International Tables Vol C Tables 4.2.6.8 and 6.1.1.4'

loop_
_geom_angle_atom_site_label_1
_geom_angle_atom_site_label_2
_geom_angle_atom_site_label_3
_geom_angle
_geom_angle_site_symmetry_1
_geom_angle_site_symmetry_3
N1 C1 C2 120.9(7) . .
N1 C1 H1 119.5 . .
C2 C1 H1 119.5 . .
C1 C2 C3 119.7(6) . .
C1 C2 H2 120.2 . .
C3 C2 H2 120.2 . .
C4 C3 C2 118.8(6) . .
C4 C3 S1 120.9(5) . .
C2 C3 S1 120.2(5) . .
C5 C4 C3 119.2(6) . .
C5 C4 H4 120.4 . .
C3 C4 H4 120.4 . .
N1 C5 C4 120.1(6) . .
N1 C5 C6 119.1(5) . .
C4 C5 C6 120.5(6) . .
N2 C6 C7 119.2(6) . .
N2 C6 C5 120.2(6) . .
C7 C6 C5 120.4(6) . .
C8 C7 C6 120.9(6) . .
C8 C7 H7 119.6 . .
C6 C7 H7 119.6 . .
C7 C8 C9 118.4(6) . .
C7 C8 S2 119.0(5) . .
C9 C8 S2 122.5(5) . .
C10 C9 C8 120.0(6) . .
C10 C9 H9 120.0 . .
C8 C9 H9 120.0 . .
N2 C10 C9 121.0(6) . .
N2 C10 H10 119.5 . .
C9 C10 H10 119.5 . .
O1 N1 C1 118.9(5) . .
O1 N1 C5 119.9(5) . .
C1 N1 C5 121.2(6) . .
O2 N2 C10 120.2(6) . .
O2 N2 C6 119.2(5) . .
C10 N2 C6 120.5(6) . .
N1 O1 Eu1 119.8(3) . .
N2 O2 Eu1 124.8(4) . .
S1 O3 Na1 150.1(3) . .
S1 O5 Na2 129.4(3) . .
S1 O5 Na2 120.6(3) . 4_656
Na2 O5 Na2 109.9(4) . 4_656
S2 O6 Na1 154.8(3) . 3_566
S2 O6 Na2 100.9(4) . 2_675
Na1 O6 Na2 83.7(3) 3_566 2_675
S2 O7 Na2 93.5(4) . 2_675
O3 S1 O4 114.5(3) . .
O3 S1 O5 112.4(3) . .
O4 S1 O5 113.0(4) . .
O3 S1 C3 104.4(3) . .
O4 S1 C3 106.2(3) . .
O5 S1 C3 105.2(4) . .
O8 S2 O7 114.3(5) . .
O8 S2 O6 113.0(4) . .
O7 S2 O6 111.5(5) . .
O8 S2 C8 107.0(3) . .
O7 S2 C8 104.8(3) . .
O6 S2 C8 105.3(3) . .
O8 S2 Na2 141.7(3) . 2_675
O7 S2 Na2 59.5(4) . 2_675
O6 S2 Na2 52.6(3) . 2_675
C8 S2 Na2 111.1(2) . 2_675
O1 Eu1 O1 95.69(6) 3_465 .
O1 Eu1 O1 95.69(6) 3_465 2_575
O1 Eu1 O1 143.3(2) . 2_575
O1 Eu1 O1 143.3(2) 3_465 4_665
O1 Eu1 O1 95.69(6) . 4_665
O1 Eu1 O1 95.69(6) 2_575 4_665
O1 Eu1 O2 145.04(15) 3_465 .
O1 Eu1 O2 73.52(15) . .
O1 Eu1 O2 77.26(14) 2_575 .
O1 Eu1 O2 71.62(15) 4_665 .
O1 Eu1 O2 71.62(15) 3_465 2_575
O1 Eu1 O2 77.26(14) . 2_575
O1 Eu1 O2 73.52(15) 2_575 2_575
O1 Eu1 O2 145.04(15) 4_665 2_575
O2 Eu1 O2 73.6(2) . 2_575
O1 Eu1 O2 73.52(15) 3_465 3_465
O1 Eu1 O2 71.62(15) . 3_465
O1 Eu1 O2 145.04(15) 2_575 3_465
O1 Eu1 O2 77.26(14) 4_665 3_465
O2 Eu1 O2 129.90(14) . 3_465
O2 Eu1 O2 129.90(14) 2_575 3_465
O1 Eu1 O2 77.26(14) 3_465 4_665
O1 Eu1 O2 145.04(15) . 4_665
O1 Eu1 O2 71.62(15) 2_575 4_665
O1 Eu1 O2 73.52(15) 4_665 4_665
O2 Eu1 O2 129.90(14) . 4_665
O2 Eu1 O2 129.90(14) 2_575 4_665
O2 Eu1 O2 73.6(2) 3_465 4_665
O3 Na1 O3 179.3(4) 2_565 .
O3 Na1 O1S 83.4(3) 2_565 2_565
O3 Na1 O1S 97.1(3) . 2_565
O3 Na1 O1S 97.1(3) 2_565 .
O3 Na1 O1S 83.4(3) . .
O1S Na1 O1S 96.0(4) 2_565 .
O3 Na1 O6 97.4(2) 2_565 3_466
O3 Na1 O6 82.1(2) . 3_466
O1S Na1 O6 87.6(2) 2_565 3_466
O1S Na1 O6 165.4(2) . 3_466
O3 Na1 O6 82.1(2) 2_565 4_656
O3 Na1 O6 97.4(2) . 4_656
O1S Na1 O6 165.4(2) 2_565 4_656
O1S Na1 O6 87.6(2) . 4_656
O6 Na1 O6 92.5(3) 3_466 4_656
O3 Na1 Na2 69.31(15) 2_565 3_466
O3 Na1 Na2 110.75(15) . 3_466
O1S Na1 Na2 126.1(3) 2_565 3_466
O1S Na1 Na2 46.0(2) . 3_466
O6 Na1 Na2 139.7(3) 3_466 3_466
O6 Na1 Na2 49.1(2) 4_656 3_466
O3 Na1 Na2 110.75(15) 2_565 4_656
O3 Na1 Na2 69.31(15) . 4_656
O1S Na1 Na2 46.0(2) 2_565 4_656
O1S Na1 Na2 126.1(3) . 4_656
O6 Na1 Na2 49.1(2) 3_466 4_656
O6 Na1 Na2 139.7(3) 4_656 4_656
Na2 Na1 Na2 171.0(3) 3_466 4_656
O3A Na2 O1S 81.2(5) 2_665 4_666
O3A Na2 O5 91.5(4) 2_665 .
O1S Na2 O5 89.7(3) 4_666 .
O3A Na2 O5 85.3(4) 2_665 3_566
O1S Na2 O5 109.8(3) 4_666 3_566
O5 Na2 O5 159.4(4) . 3_566
O3A Na2 O6 164.4(5) 2_665 2_675
O1S Na2 O6 84.6(3) 4_666 2_675
O5 Na2 O6 94.8(3) . 2_675
O5 Na2 O6 93.5(3) 3_566 2_675
O3A Na2 O7 141.3(5) 2_665 2_675
O1S Na2 O7 137.5(3) 4_666 2_675
O5 Na2 O7 87.7(3) . 2_675
O5 Na2 O7 82.2(3) 3_566 2_675
O6 Na2 O7 53.4(2) 2_675 2_675
O3A Na2 Cl1 68.2(4) 2_665 .
O1S Na2 Cl1 147.3(4) 4_666 .
O5 Na2 Cl1 80.1(2) . .
O5 Na2 Cl1 79.9(2) 3_566 .
O6 Na2 Cl1 126.9(4) 2_675 .
O7 Na2 Cl1 73.5(2) 2_675 .
O3A Na2 S2 166.6(4) 2_665 2_675
O1S Na2 S2 111.2(3) 4_666 2_675
O5 Na2 S2 93.6(3) . 2_675
O5 Na2 S2 85.5(3) 3_566 2_675
O6 Na2 S2 26.56(16) 2_675 2_675
O7 Na2 S2 27.03(15) 2_675 2_675
Cl1 Na2 S2 100.5(3) . 2_675
O3A Na2 Na1 117.2(5) 2_665 3_566
O1S Na2 Na1 44.6(2) 4_666 3_566
O5 Na2 Na1 112.7(2) . 3_566
O5 Na2 Na1 86.6(2) 3_566 3_566
O6 Na2 Na1 47.2(2) 2_675 3_566
O7 Na2 Na1 98.5(2) 2_675 3_566
Cl1 Na2 Na1 165.1(2) . 3_566
S2 Na2 Na1 71.90(17) 2_675 3_566
O3A Na2 Na2 78.2(4) 2_665 4_656
O1S Na2 Na2 118.9(3) 4_666 4_656
O5 Na2 Na2 35.1(2) . 4_656
O5 Na2 Na2 124.7(2) 3_566 4_656
O6 Na2 Na2 114.7(4) 2_675 4_656
O7 Na2 Na2 79.2(3) 2_675 4_656
Cl1 Na2 Na2 44.952(7) . 4_656
S2 Na2 Na2 99.2(3) 2_675 4_656
Na1 Na2 Na2 147.35(18) 3_566 4_656
O3A Na2 Na2 74.5(4) 2_665 3_566
O1S Na2 Na2 137.4(3) 4_666 3_566
O5 Na2 Na2 124.8(2) . 3_566
O5 Na2 Na2 34.9(2) 3_566 3_566
O6 Na2 Na2 112.7(4) 2_675 3_566
O7 Na2 Na2 74.4(3) 2_675 3_566
Cl1 Na2 Na2 44.953(7) . 3_566
S2 Na2 Na2 92.4(3) 2_675 3_566
Na1 Na2 Na2 121.26(17) 3_566 3_566
Na2 Na2 Na2 89.81(3) 4_656 3_566
Na1 O1S Na2 89.3(3) . 3_466
O2B O2A O2B 174(6) 2_765 .
O2A O2B O2B 3(3) . 2_765
Na2 Cl1 Na2 90.096(15) 2_665 4_656
Na2 Cl1 Na2 175.3(3) 2_665 .
Na2 Cl1 Na2 90.095(14) 4_656 .
Na2 Cl1 Na2 90.096(15) 2_665 3_566
Na2 Cl1 Na2 175.3(3) 4_656 3_566
Na2 Cl1 Na2 90.095(15) . 3_566

loop_
_geom_bond_atom_site_label_1
_geom_bond_atom_site_label_2
_geom_bond_distance
_geom_bond_site_symmetry_2
C1 N1 1.345(9) .
C1 C2 1.359(10) .
C1 H1 0.9500 .
C2 C3 1.402(10) .
C2 H2 0.9500 .
C3 C4 1.393(9) .
C3 S1 1.781(7) .
C4 C5 1.385(9) .
C4 H4 0.9500 .
C5 N1 1.354(8) .
C5 C6 1.472(9) .
C6 N2 1.374(8) .
C6 C7 1.392(9) .
C7 C8 1.379(9) .
C7 H7 0.9500 .
C8 C9 1.386(10) .
C8 S2 1.774(7) .
C9 C10 1.385(10) .
C9 H9 0.9500 .
C10 N2 1.344(8) .
C10 H10 0.9500 .
N1 O1 1.325(7) .
N2 O2 1.298(7) .
O1 Eu1 2.377(4) .
O2 Eu1 2.400(4) .
O3 S1 1.444(5) .
O3 Na1 2.334(5) .
O4 S1 1.447(6) .
O5 S1 1.461(5) .
O5 Na2 2.428(7) .
O5 Na2 2.439(7) 4_656
O6 S2 1.444(6) .
O6 Na1 2.488(7) 3_566
O6 Na2 2.563(9) 2_675
O7 S2 1.443(6) .
O7 Na2 2.736(13) 2_675
O8 S2 1.438(6) .
S2 Na2 3.170(8) 2_675
Eu1 O1 2.377(4) 3_465
Eu1 O1 2.377(4) 2_575
Eu1 O1 2.377(4) 4_665
Eu1 O2 2.400(4) 2_575
Eu1 O2 2.400(4) 3_465
Eu1 O2 2.400(4) 4_665
Na1 O3 2.334(5) 2_565
Na1 O1S 2.367(8) 2_565
Na1 O1S 2.367(8) .
Na1 O6 2.488(7) 3_466
Na1 O6 2.488(7) 4_656
Na1 Na2 3.370(7) 3_466
Na1 Na2 3.370(7) 4_656
Na2 O3A 2.313(15) 2_665
Na2 O1S 2.427(11) 4_666
Na2 O5 2.439(7) 3_566
Na2 O6 2.563(9) 2_675
Na2 O7 2.736(13) 2_675
Na2 Cl1 2.816(7) .
Na2 S2 3.170(8) 2_675
Na2 Na1 3.370(7) 3_566
Na2 Na2 3.986(10) 4_656
Na2 Na2 3.986(10) 3_566
O1S Na2 2.427(11) 3_466
O2A O2B 0.81(2) 2_765
O2A O2B 0.82(2) .
O2B O2B 1.63(4) 2_765
O3A Na2 2.313(15) 2_665
Cl1 Na2 2.816(7) 2_665
Cl1 Na2 2.816(7) 4_656
Cl1 Na2 2.816(7) 3_566

loop_
_geom_torsion_atom_site_label_1
_geom_torsion_atom_site_label_2
_geom_torsion_atom_site_label_3
_geom_torsion_atom_site_label_4
_geom_torsion
_geom_torsion_site_symmetry_1
_geom_torsion_site_symmetry_4
N1 C1 C2 C3 1.5(10) . .
C1 C2 C3 C4 -0.3(10) . .
C1 C2 C3 S1 -177.5(5) . .
C2 C3 C4 C5 -0.9(9) . .
S1 C3 C4 C5 176.4(5) . .
C3 C4 C5 N1 0.8(9) . .
C3 C4 C5 C6 -173.1(6) . .
N1 C5 C6 N2 67.6(8) . .
C4 C5 C6 N2 -118.4(7) . .
N1 C5 C6 C7 -118.6(7) . .
C4 C5 C6 C7 55.3(8) . .
N2 C6 C7 C8 0.4(9) . .
C5 C6 C7 C8 -173.5(6) . .
C6 C7 C8 C9 -3.1(10) . .
C6 C7 C8 S2 178.2(5) . .
C7 C8 C9 C10 3.9(10) . .
S2 C8 C9 C10 -177.4(5) . .
C8 C9 C10 N2 -2.1(10) . .
C2 C1 N1 O1 179.1(6) . .
C2 C1 N1 C5 -1.6(10) . .
C4 C5 N1 O1 179.7(5) . .
C6 C5 N1 O1 -6.3(8) . .
C4 C5 N1 C1 0.5(9) . .
C6 C5 N1 C1 174.5(6) . .
C9 C10 N2 O2 176.1(6) . .
C9 C10 N2 C6 -0.7(10) . .
C7 C6 N2 O2 -175.3(5) . .
C5 C6 N2 O2 -1.4(8) . .
C7 C6 N2 C10 1.6(9) . .
C5 C6 N2 C10 175.4(6) . .
C1 N1 O1 Eu1 94.5(6) . .
C5 N1 O1 Eu1 -84.7(6) . .
C10 N2 O2 Eu1 102.0(6) . .
C6 N2 O2 Eu1 -81.2(6) . .
Na1 O3 S1 O4 -145.2(8) . .
Na1 O3 S1 O5 -14.4(11) . .
Na1 O3 S1 C3 99.1(9) . .
Na2 O5 S1 O3 -168.1(6) . .
Na2 O5 S1 O3 8.9(7) 4_656 .
Na2 O5 S1 O4 -36.6(8) . .
Na2 O5 S1 O4 140.4(5) 4_656 .
Na2 O5 S1 C3 78.8(7) . .
Na2 O5 S1 C3 -104.2(5) 4_656 .
C4 C3 S1 O3 139.3(5) . .
C2 C3 S1 O3 -43.5(6) . .
C4 C3 S1 O4 18.0(6) . .
C2 C3 S1 O4 -164.8(5) . .
C4 C3 S1 O5 -102.1(6) . .
C2 C3 S1 O5 75.1(6) . .
Na2 O7 S2 O8 -137.1(3) 2_675 .
Na2 O7 S2 O6 -7.4(4) 2_675 .
Na2 O7 S2 C8 106.1(3) 2_675 .
Na1 O6 S2 O8 -123.2(8) 3_566 .
Na2 O6 S2 O8 138.4(3) 2_675 .
Na1 O6 S2 O7 106.4(9) 3_566 .
Na2 O6 S2 O7 8.0(4) 2_675 .
Na1 O6 S2 C8 -6.7(9) 3_566 .
Na2 O6 S2 C8 -105.1(3) 2_675 .
Na1 O6 S2 Na2 98.4(9) 3_566 2_675
C7 C8 S2 O8 91.0(6) . .
C9 C8 S2 O8 -87.6(6) . .
C7 C8 S2 O7 -147.3(6) . .
C9 C8 S2 O7 34.1(7) . .
C7 C8 S2 O6 -29.5(6) . .
C9 C8 S2 O6 151.9(6) . .
C7 C8 S2 Na2 -84.7(6) . 2_675
C9 C8 S2 Na2 96.6(6) . 2_675
N1 O1 Eu1 O1 -89.5(4) . 3_465
N1 O1 Eu1 O1 18.0(4) . 2_575
N1 O1 Eu1 O1 125.5(4) . 4_665
N1 O1 Eu1 O2 56.6(4) . .
N1 O1 Eu1 O2 -19.8(4) . 2_575
N1 O1 Eu1 O2 -160.0(4) . 3_465
N1 O1 Eu1 O2 -165.3(4) . 4_665
N2 O2 Eu1 O1 121.6(4) . 3_465
N2 O2 Eu1 O1 45.7(4) . .
N2 O2 Eu1 O1 -156.8(5) . 2_575
N2 O2 Eu1 O1 -56.3(4) . 4_665
N2 O2 Eu1 O2 126.9(5) . 2_575
N2 O2 Eu1 O2 -1.8(5) . 3_465
N2 O2 Eu1 O2 -104.4(5) . 4_665
S1 O3 Na1 O3 104.2(9) . 2_565
S1 O3 Na1 O1S -28.1(9) . 2_565
S1 O3 Na1 O1S -123.4(9) . .
S1 O3 Na1 O6 58.4(9) . 3_466
S1 O3 Na1 O6 149.9(8) . 4_656
S1 O3 Na1 Na2 -161.1(8) . 3_466
S1 O3 Na1 Na2 9.3(8) . 4_656
S1 O5 Na2 O3A 110.4(7) . 2_665
Na2 O5 Na2 O3A -66.8(5) 4_656 2_665
S1 O5 Na2 O1S 29.3(7) . 4_666
Na2 O5 Na2 O1S -148.0(5) 4_656 4_666
S1 O5 Na2 O5 -168.8(11) . 3_566
Na2 O5 Na2 O5 14.0(9) 4_656 3_566
S1 O5 Na2 O6 -55.3(7) . 2_675
Na2 O5 Na2 O6 127.4(4) 4_656 2_675
S1 O5 Na2 O7 -108.3(7) . 2_675
Na2 O5 Na2 O7 74.4(4) 4_656 2_675
S1 O5 Na2 Cl1 178.0(7) . .
Na2 O5 Na2 Cl1 0.8(3) 4_656 .
S1 O5 Na2 S2 -81.9(7) . 2_675
Na2 O5 Na2 S2 100.8(4) 4_656 2_675
S1 O5 Na2 Na1 -10.1(8) . 3_566
Na2 O5 Na2 Na1 172.7(4) 4_656 3_566
S1 O5 Na2 Na2 177.3(9) . 4_656
S1 O5 Na2 Na2 -177.4(6) . 3_566
Na2 O5 Na2 Na2 5.3(5) 4_656 3_566
O3 Na1 O1S Na2 52.1(3) 2_565 3_466
O3 Na1 O1S Na2 -127.3(3) . 3_466
O1S Na1 O1S Na2 136.2(3) 2_565 3_466
O6 Na1 O1S Na2 -120.3(12) 3_466 3_466
O6 Na1 O1S Na2 -29.6(3) 4_656 3_466
Na2 Na1 O1S Na2 174.3(2) 4_656 3_466
O3A Na2 Cl1 Na2 2.7(4) 2_665 2_665
O1S Na2 Cl1 Na2 -19.3(5) 4_666 2_665
O5 Na2 Cl1 Na2 -93.0(3) . 2_665
O5 Na2 Cl1 Na2 91.7(3) 3_566 2_665
O6 Na2 Cl1 Na2 178.4(2) 2_675 2_665
O7 Na2 Cl1 Na2 176.52(16) 2_675 2_665
S2 Na2 Cl1 Na2 175.17(11) 2_675 2_665
Na1 Na2 Cl1 Na2 117.2(11) 3_566 2_665
Na2 Na2 Cl1 Na2 -92.34(16) 4_656 2_665
Na2 Na2 Cl1 Na2 92.33(17) 3_566 2_665
O3A Na2 Cl1 Na2 95.1(4) 2_665 4_656
O1S Na2 Cl1 Na2 73.0(4) 4_666 4_656
O5 Na2 Cl1 Na2 -0.6(2) . 4_656
O5 Na2 Cl1 Na2 -175.9(4) 3_566 4_656
O6 Na2 Cl1 Na2 -89.2(3) 2_675 4_656
O7 Na2 Cl1 Na2 -91.1(2) 2_675 4_656
S2 Na2 Cl1 Na2 -92.5(2) 2_675 4_656
Na1 Na2 Cl1 Na2 -150.4(13) 3_566 4_656
Na2 Na2 Cl1 Na2 -175.3(3) 3_566 4_656
O3A Na2 Cl1 Na2 -89.6(4) 2_665 3_566
O1S Na2 Cl1 Na2 -111.7(6) 4_666 3_566
O5 Na2 Cl1 Na2 174.7(4) . 3_566
O5 Na2 Cl1 Na2 -0.6(2) 3_566 3_566
O6 Na2 Cl1 Na2 86.1(3) 2_675 3_566
O7 Na2 Cl1 Na2 84.2(2) 2_675 3_566
S2 Na2 Cl1 Na2 82.84(18) 2_675 3_566
Na1 Na2 Cl1 Na2 24.9(10) 3_566 3_566
Na2 Na2 Cl1 Na2 175.3(3) 4_656 3_566
